data_1566484
loop_
_publ_author_name
'Ruth, Paul Niklas'
'Herbst-Irmer, Regine'
'Stalke, Dietmar'

_publ_section_title
;
 Hirshfeld atom refinement based on projector augmented wave densities
 with periodic boundary conditions
;
_journal_issue 2
_journal_name_full IUCrJ
_journal_page_first 286
_journal_page_last 297
_journal_paper_doi 10.1107/S2052252522001385
_journal_volume 9
_journal_year 2022
_chemical_absolute_configuration unk
_chemical_formula_moiety 'C5 H12 O5'
_chemical_formula_sum 'C5 H12 O5'
_chemical_formula_weight 152.148
_chemical_melting_point 366
_chemical_name_common xylitol
_space_group_crystal_system orthorhombic
_space_group_IT_number 19
_space_group_name_Hall 'P 2ac 2ab'
_space_group_name_H-M_alt 'P 21 21 21'
_symmetry_Int_Tables_number 19
_atom_sites_solution_primary direct
_audit_creation_date 2021-10-26
_audit_creation_method
;
Olex2 1.5
(compiled 2021.10.07 svn.r9718050b for OlexSys, GUI svn.r6410)
;
_cell_angle_alpha 90
_cell_angle_beta 90
_cell_angle_gamma 90
_cell_formula_units_Z 4
_cell_length_a 8.264(4)
_cell_length_b 8.901(2)
_cell_length_c 8.9223(14)
_cell_measurement_reflns_used 20
_cell_measurement_temperature 122.15
_cell_volume 656.3(4)
_computing_cell_refinement 'Enraf-Nonius Express'
_computing_data_collection 'Enraf-Nonius Express'
_computing_data_reduction 'DREADD (Blessing, 1987)'
_computing_molecular_graphics 'Olex2 1.5 (Dolomanov et al., 2009)'
_computing_publication_material 'Olex2 1.5 (Dolomanov et al., 2009)'
_computing_structure_refinement 'olex2.refine 1.5 (Bourhis et al., 2015)'
_computing_structure_solution 'SHELXS-1997  (Sheldrick, 2008)'
_diffrn_ambient_temperature 122.4
_diffrn_measured_fraction_theta_full 1.0000
_diffrn_measured_fraction_theta_max 0.9860
_diffrn_measurement_device_type 'Enraf Nonius CAD4'
_diffrn_measurement_method '\w 2\q scans'
_diffrn_radiation_type 'Mo K\a'
_diffrn_radiation_wavelength 0.71073
_diffrn_reflns_av_R_equivalents 0.0171
_diffrn_reflns_av_unetI/netI 0.0234
_diffrn_reflns_Laue_measured_fraction_full 1.0000
_diffrn_reflns_Laue_measured_fraction_max 0.9860
_diffrn_reflns_limit_h_max 20
_diffrn_reflns_limit_h_min -20
_diffrn_reflns_limit_k_max 21
_diffrn_reflns_limit_k_min -21
_diffrn_reflns_limit_l_max 21
_diffrn_reflns_limit_l_min -21
_diffrn_reflns_number 33102
_diffrn_reflns_point_group_measured_fraction_full 1.0000
_diffrn_reflns_point_group_measured_fraction_max 0.9860
_diffrn_reflns_theta_full 25.2417
_diffrn_reflns_theta_max 59.94
_diffrn_reflns_theta_min 3.23
_exptl_absorpt_coefficient_mu 0.139
_exptl_absorpt_correction_type none
_exptl_crystal_colour colourless
_exptl_crystal_density_diffrn 1.540
_exptl_crystal_density_method 'not measured'
_exptl_crystal_description prism
_exptl_crystal_F_000 328.269
_exptl_crystal_size_max 0.37
_exptl_crystal_size_mid 0.32
_exptl_crystal_size_min 0.26
_refine_diff_density_max 0.1392
_refine_diff_density_min -0.1609
_refine_diff_density_rms 0.0295
_refine_ls_d_res_high 0.4106
_refine_ls_d_res_low 6.3015
_refine_ls_extinction_coef 0.0293(13)
_refine_ls_extinction_expression Fc^*^=kFc[1+0.001xFc^2^\l^3^/sin(2\q)]^-1/4^
_refine_ls_goodness_of_fit_ref 0.6903
_refine_ls_hydrogen_treatment refall
_refine_ls_matrix_type full
_refine_ls_number_constraints 0
_refine_ls_number_parameters 200
_refine_ls_number_reflns 5407
_refine_ls_number_restraints 0
_refine_ls_restrained_S_all 0.6903
_refine_ls_R_factor_all 0.0157
_refine_ls_R_factor_gt 0.0126
_refine_ls_shift/su_max 0.0004
_refine_ls_shift/su_mean 0.0001
_refine_ls_structure_factor_coef Fsqd
_refine_ls_weighting_details 'w=1/[\s^2^(Fo^2^)+(0.0000P)^2^] where P=(Fo^2^+2Fc^2^)/3'
_refine_ls_weighting_scheme calc
_refine_ls_wR_factor_gt 0.0211
_refine_ls_wR_factor_ref 0.0218
_reflns_Friedel_coverage 0.0
_reflns_limit_h_max 20
_reflns_limit_h_min 0
_reflns_limit_k_max 21
_reflns_limit_k_min 0
_reflns_limit_l_max 21
_reflns_limit_l_min 0
_reflns_number_gt 4932
_reflns_number_total 5407
_reflns_threshold_expression I>=2u(I)
_cod_data_source_file fc5060.cif
_cod_data_source_block Xy_NoSpherA2_B3LYP_ORCA
_cod_original_sg_symbol_Hall ' P 2ac 2ab'
_cod_database_code 1566484
_olex2_refinement_description
;
;
_olex2_submission_special_instructions 'No special instructions were received'

loop_
_space_group_symop_id
_space_group_symop_operation_xyz
1 x,y,z
2 x+1/2,-y+1/2,-z
3 -x,y+1/2,-z+1/2
4 -x+1/2,-y,z+1/2

loop_
_atom_site_label
_atom_site_type_symbol
_atom_site_fract_x
_atom_site_fract_y
_atom_site_fract_z
_atom_site_U_iso_or_equiv
_atom_site_adp_type
_atom_site_occupancy
_atom_site_refinement_flags_posn
O1 O 0.678512(14) 0.228821(14) 0.421630(13) 0.011935(16) Uani 1.000000 .
H11 H 0.7531(5) 0.2421(6) 0.3408(5) 0.0309(11) Uani 1.000000 .
O2 O 0.614763(14) 0.436026(14) 0.182493(14) 0.012182(17) Uani 1.000000 .
H12 H 0.6508(6) 0.4169(5) 0.0840(5) 0.0352(11) Uani 1.000000 .
O3 O 0.318145(16) 0.431195(14) 0.040177(13) 0.011757(16) Uani 1.000000 .
H13 H 0.3280(6) 0.5387(6) 0.0450(5) 0.0328(11) Uani 1.000000 .
O4 O 0.229121(14) 0.129571(14) 0.108521(14) 0.011526(16) Uani 1.000000 .
H14 H 0.2776(6) 0.0512(5) 0.1648(6) 0.0303(11) Uani 1.000000 .
O5 O -0.088659(14) 0.205117(15) 0.216058(14) 0.013270(18) Uani 1.000000 .
H15 H -0.1187(6) 0.1590(6) 0.1265(6) 0.0344(12) Uani 1.000000 .
C1 C 0.524594(17) 0.293779(18) 0.390590(16) 0.011062(19) Uani 1.000000 .
H1A H 0.5125(5) 0.4019(5) 0.4513(4) 0.0300(9) Uani 1.000000 .
H1B H 0.4348(5) 0.2172(5) 0.4328(4) 0.0320(10) Uani 1.000000 .
C2 C 0.500676(17) 0.322876(16) 0.224426(15) 0.009258(17) Uani 1.000000 .
H2 H 0.5259(4) 0.2188(4) 0.1619(4) 0.0208(8) Uani 1.000000 .
C3 C 0.327687(16) 0.375474(16) 0.189861(15) 0.009341(16) Uani 1.000000 .
H3 H 0.2978(4) 0.4666(4) 0.2671(4) 0.0229(8) Uani 1.000000 .
C4 C 0.200811(16) 0.251733(16) 0.210091(15) 0.009397(17) Uani 1.000000 .
H4 H 0.2068(5) 0.2102(4) 0.3235(4) 0.0272(9) Uani 1.000000 .
C5 C 0.031847(17) 0.314787(18) 0.185552(19) 0.01194(2) Uani 1.000000 .
H5A H 0.0131(5) 0.4093(5) 0.2615(5) 0.0338(10) Uani 1.000000 .
H5B H 0.0206(5) 0.3555(5) 0.0708(4) 0.0294(9) Uani 1.000000 .

loop_
_atom_site_aniso_label
_atom_site_aniso_U_11
_atom_site_aniso_U_22
_atom_site_aniso_U_33
_atom_site_aniso_U_12
_atom_site_aniso_U_13
_atom_site_aniso_U_23
O1 0.00974(3) 0.01604(4) 0.01002(3) 0.00058(3) -0.00096(3) 0.00053(3)
H11 0.023(2) 0.038(3) 0.032(3) 0.003(2) -0.010(2) 0.004(2)
O2 0.01072(4) 0.01413(4) 0.01170(4) -0.00290(3) 0.00064(3) -0.00058(3)
H12 0.040(3) 0.034(3) 0.032(3) -0.006(2) 0.011(2) 0.004(2)
O3 0.01302(4) 0.01270(4) 0.00955(3) 0.00062(3) -0.00052(3) 0.00034(3)
H13 0.033(3) 0.045(3) 0.021(2) -0.003(3) -0.002(2) 0.005(2)
O4 0.01178(4) 0.01129(4) 0.01150(4) 0.00151(3) -0.00157(3) -0.00161(3)
H14 0.035(3) 0.024(2) 0.032(3) 0.005(2) 0.002(2) -0.000(2)
O5 0.00921(3) 0.01770(5) 0.01290(4) -0.00145(3) 0.00151(3) -0.00158(3)
H15 0.038(3) 0.034(3) 0.031(2) -0.006(2) 0.001(2) 0.002(2)
C1 0.00915(4) 0.01547(5) 0.00857(4) 0.00039(4) 0.00019(3) -0.00038(4)
H1A 0.034(2) 0.031(2) 0.025(2) 0.0075(19) -0.0056(17) -0.0084(18)
H1B 0.0202(19) 0.047(3) 0.029(2) -0.0013(19) 0.0038(17) 0.011(2)
C2 0.00819(4) 0.01122(4) 0.00836(4) -0.00026(3) -0.00020(3) -0.00099(3)
H2 0.0258(19) 0.0166(17) 0.0200(18) 0.0035(16) 0.0038(15) -0.0042(15)
C3 0.00851(4) 0.01088(4) 0.00863(4) 0.00022(3) -0.00020(3) -0.00095(3)
H3 0.029(2) 0.0231(19) 0.0162(18) 0.0032(16) 0.0028(17) -0.0052(16)
C4 0.00802(4) 0.01159(4) 0.00858(4) 0.00023(3) -0.00030(3) -0.00054(3)
H4 0.029(2) 0.031(2) 0.022(2) -0.0031(17) 0.0030(18) -0.0007(18)
C5 0.00847(4) 0.01257(5) 0.01479(5) 0.00091(4) -0.00010(4) -0.00150(4)
H5A 0.0221(19) 0.035(2) 0.044(2) 0.0039(19) 0.0003(18) -0.012(2)
H5B 0.029(2) 0.031(2) 0.029(2) -0.0011(18) 0.0010(18) 0.010(2)

loop_
_atom_type_symbol
_atom_type_scat_dispersion_real
_atom_type_scat_dispersion_imag
_atom_type_scat_source
_atom_type_scat_dispersion_source
C 0.00347 0.00161 'NoSpherA2: Chem.Sci. 2021, DOI:10.1039/D0SC05526C' 'Henke, Gullikson and Davis, At. Data and Nucl. Data Tables, 1993, 54, 2'
H 0.00000 0.00000 'NoSpherA2: Chem.Sci. 2021, DOI:10.1039/D0SC05526C' 'Henke, Gullikson and Davis, At. Data and Nucl. Data Tables, 1993, 54, 2'
O 0.01158 0.00611 'NoSpherA2: Chem.Sci. 2021, DOI:10.1039/D0SC05526C' 'Henke, Gullikson and Davis, At. Data and Nucl. Data Tables, 1993, 54, 2'

loop_
_geom_angle_atom_site_label_1
_geom_angle_atom_site_label_2
_geom_angle_atom_site_label_3
_geom_angle
_geom_angle_site_symmetry_1
_geom_angle_site_symmetry_3
_geom_angle_publ_flag
C1 O1 H11 112.2(3) . . ?
C2 O2 H12 109.0(3) . . ?
C3 O3 H13 107.4(3) . . ?
C4 O4 H14 107.0(3) . . ?
C5 O5 H15 109.0(3) . . ?
H1A C1 O1 109.7(2) . . ?
H1B C1 O1 106.9(2) . . ?
H1B C1 H1A 108.4(3) . . ?
C2 C1 O1 112.051(12) . . ?
C2 C1 H1A 108.5(2) . . ?
C2 C1 H1B 111.1(2) . . ?
C1 C2 O2 106.856(11) . . ?
H2 C2 O2 109.59(19) . . ?
H2 C2 C1 109.0(2) . . ?
C3 C2 O2 110.284(12) . . ?
C3 C2 C1 111.678(11) . . ?
C3 C2 H2 109.3(2) . . ?
C2 C3 O3 110.207(11) . . ?
H3 C3 O3 108.67(19) . . ?
H3 C3 C2 108.04(19) . . ?
C4 C3 O3 108.814(11) . . ?
C4 C3 C2 113.233(12) . . ?
C4 C3 H3 107.8(2) . . ?
C3 C4 O4 111.040(11) . . ?
H4 C4 O4 109.0(2) . . ?
H4 C4 C3 109.0(2) . . ?
C5 C4 O4 109.785(11) . . ?
C5 C4 C3 110.259(12) . . ?
C5 C4 H4 107.7(2) . . ?
C4 C5 O5 111.249(13) . . ?
H5A C5 O5 108.1(2) . . ?
H5A C5 C4 109.0(2) . . ?
H5B C5 O5 110.4(2) . . ?
H5B C5 C4 109.6(2) . . ?
H5B C5 H5A 108.3(4) . . ?

loop_
_geom_bond_atom_site_label_1
_geom_bond_atom_site_label_2
_geom_bond_distance
_geom_bond_site_symmetry_2
_geom_bond_publ_flag
O1 H11 0.956(5) . ?
O1 C1 1.4244(6) . ?
O2 H12 0.943(5) . ?
O2 C2 1.4294(4) . ?
O3 H13 0.961(5) . ?
O3 C3 1.4268(3) . ?
O4 H14 0.949(4) . ?
O4 C4 1.4347(3) . ?
O5 H15 0.932(5) . ?
O5 C5 1.4208(4) . ?
C1 H1A 1.109(4) . ?
C1 H1B 1.076(4) . ?
C1 C2 1.5179(3) . ?
C2 H2 1.101(3) . ?
C2 C3 1.5356(7) . ?
C3 H3 1.093(3) . ?
C3 C4 1.5314(4) . ?
C4 H4 1.078(4) . ?
C4 C5 1.5207(7) . ?
C5 H5A 1.091(4) . ?
C5 H5B 1.091(4) . ?

loop_
_geom_torsion_atom_site_label_1
_geom_torsion_atom_site_label_2
_geom_torsion_atom_site_label_3
_geom_torsion_atom_site_label_4
_geom_torsion
_geom_torsion_site_symmetry_1
_geom_torsion_site_symmetry_2
_geom_torsion_site_symmetry_3
_geom_torsion_site_symmetry_4
_geom_torsion_publ_flag
O1 C1 C2 O2 -65.987(14) . . . . ?
O1 C1 C2 C3 173.333(12) . . . . ?
O2 C2 C3 O3 49.370(12) . . . . ?
O2 C2 C3 C4 171.509(11) . . . . ?
O3 C3 C2 C1 168.028(12) . . . . ?
O3 C3 C4 O4 60.536(12) . . . . ?
O3 C3 C4 C5 -61.373(12) . . . . ?
O4 C4 C3 C2 -62.377(12) . . . . ?
O4 C4 C5 O5 62.268(13) . . . . ?
O5 C5 C4 C3 -175.084(12) . . . . ?
C1 C2 C3 C4 -69.833(13) . . . . ?
C2 C3 C4 C5 175.714(12) . . . . ?
